data_8105986
loop_
_publ_author_name
'Yunzhang, Liu'
'Lizhen, Chen'
'Jianlong, Wang'
'Luyao, Zhang'
'Jian, Ruan'

_publ_section_title
;
 The cocrystal structure of 4-nitropyrazole --- acetic acid (1/1),
 C5H7N3O4
;
_journal_issue 6
_journal_name_full 'Zeitschrift f\"ur Kristallographie - New Crystal Structures'
_journal_page_first 1221
_journal_page_last 1222
_journal_paper_doi 10.1515/ncrs-2019-0356
_journal_volume 234
_journal_year 2019
_chemical_formula_moiety 'C3 H3 N3 O2, C2 H4 O2'
_chemical_formula_sum 'C5 H7 N3 O4'
_chemical_formula_weight 173.14
_space_group_crystal_system triclinic
_space_group_IT_number 2
_space_group_name_Hall '-P 1'
_space_group_name_H-M_alt 'P -1'
_atom_sites_solution_hydrogens mixed
_cell_angle_alpha 103.169(7)
_cell_angle_beta 90.454(6)
_cell_angle_gamma 96.121(7)
_cell_formula_units_Z 2
_cell_length_a 5.1166(12)
_cell_length_b 8.711(2)
_cell_length_c 8.744(2)
_cell_measurement_reflns_used 583
_cell_measurement_temperature 173(2)
_cell_measurement_theta_max 22.86
_cell_measurement_theta_min 3.77
_cell_volume 377.10(15)
_computing_structure_refinement 'SHELXL-2014/7 (Sheldrick, 2014)'
_diffrn_ambient_temperature 173(2)
_diffrn_measured_fraction_theta_full 0.988
_diffrn_measured_fraction_theta_max 0.983
_diffrn_measurement_device_type 'PHOTON 100 CMOS detector'
_diffrn_measurement_method 'omega scan'
_diffrn_radiation_type MoK\a
_diffrn_radiation_wavelength 0.71073
_diffrn_reflns_av_R_equivalents 0.0776
_diffrn_reflns_av_unetI/netI 0.1229
_diffrn_reflns_Laue_measured_fraction_full 0.988
_diffrn_reflns_Laue_measured_fraction_max 0.983
_diffrn_reflns_limit_h_max 6
_diffrn_reflns_limit_h_min -6
_diffrn_reflns_limit_k_max 10
_diffrn_reflns_limit_k_min -9
_diffrn_reflns_limit_l_max 10
_diffrn_reflns_limit_l_min -10
_diffrn_reflns_number 2798
_diffrn_reflns_point_group_measured_fraction_full 0.988
_diffrn_reflns_point_group_measured_fraction_max 0.983
_diffrn_reflns_theta_full 25.242
_diffrn_reflns_theta_max 25.373
_diffrn_reflns_theta_min 3.774
_diffrn_source 'fine-focus sealed tube'
_exptl_absorpt_coefficient_mu 0.133
_exptl_absorpt_correction_T_max 0.7452
_exptl_absorpt_correction_T_min 0.6607
_exptl_absorpt_correction_type multi-scan
_exptl_absorpt_process_details 'SADABS (Bruker, 2014)'
_exptl_crystal_density_diffrn 1.525
_exptl_crystal_description column
_exptl_crystal_F_000 180
_exptl_crystal_size_max 0.400
_exptl_crystal_size_mid 0.220
_exptl_crystal_size_min 0.170
_refine_diff_density_max 0.230
_refine_diff_density_min -0.281
_refine_diff_density_rms 0.068
_refine_ls_extinction_coef .
_refine_ls_extinction_method none
_refine_ls_goodness_of_fit_ref 1.041
_refine_ls_hydrogen_treatment mixed
_refine_ls_matrix_type full
_refine_ls_number_parameters 116
_refine_ls_number_reflns 1365
_refine_ls_number_restraints 2
_refine_ls_restrained_S_all 1.040
_refine_ls_R_factor_all 0.1383
_refine_ls_R_factor_gt 0.0619
_refine_ls_shift/su_max 0.000
_refine_ls_shift/su_mean 0.000
_refine_ls_structure_factor_coef Fsqd
_refine_ls_weighting_details 'w=1/[\s^2^(Fo^2^)+(0.0469P)^2^] where P=(Fo^2^+2Fc^2^)/3'
_refine_ls_weighting_scheme calc
_refine_ls_wR_factor_gt 0.1034
_refine_ls_wR_factor_ref 0.1241
_reflns_Friedel_coverage 0.000
_reflns_Friedel_fraction_full .
_reflns_Friedel_fraction_max .
_reflns_number_gt 785
_reflns_number_total 1365
_reflns_threshold_expression 'I > 2\s(I)'
_cod_data_source_file suppl_ncrs-2019-0356_suppl.cif
_cod_data_source_block 1
_cod_original_cell_volume 377.08(16)
_cod_database_code 8105986
_shelx_space_group_comment
;
The symmetry employed for this shelxl refinement is uniquely defined
by the following loop, which should always be used as a source of
symmetry information in preference to the above space-group names.
They are only intended as comments.
;
_shelx_estimated_absorpt_t_min 0.949
_shelx_estimated_absorpt_t_max 0.978

loop_
_space_group_symop_operation_xyz
'x, y, z'
'-x, -y, -z'

loop_
_atom_site_label
_atom_site_type_symbol
_atom_site_fract_x
_atom_site_fract_y
_atom_site_fract_z
_atom_site_U_iso_or_equiv
_atom_site_adp_type
_atom_site_occupancy
_atom_site_site_symmetry_order
_atom_site_calc_flag
_atom_site_refinement_flags_posn
_atom_site_refinement_flags_adp
_atom_site_refinement_flags_occupancy
_atom_site_disorder_assembly
_atom_site_disorder_group
C1 C 0.1955(6) 0.2210(4) 0.1159(4) 0.0223(9) Uani 1 1 d . . . . .
H1 H 0.3414 0.1743 0.1461 0.027 Uiso 1 1 calc R U . . .
C2 C 0.0827(6) 0.1964(4) -0.0322(4) 0.0167(8) Uani 1 1 d . . . . .
C3 C -0.1250(6) 0.2883(4) -0.0188(4) 0.0194(8) Uani 1 1 d . . . . .
H3 H -0.2397 0.2937 -0.1030 0.023 Uiso 1 1 calc R U . . .
C4 C 0.6237(7) 0.6508(4) 0.4093(4) 0.0209(8) Uani 1 1 d . . . . .
C5 C 0.4688(7) 0.7787(4) 0.4881(4) 0.0320(11) Uani 1 1 d . . . . .
H5A H 0.3375 0.7364 0.5532 0.048 Uiso 1 1 calc R U . . .
H5B H 0.3798 0.8198 0.4087 0.048 Uiso 1 1 calc R U . . .
H5C H 0.5865 0.8646 0.5545 0.048 Uiso 1 1 calc R U . . .
N1 N -0.1395(5) 0.3670(3) 0.1281(3) 0.0248(8) Uani 1 1 d . . . . .
N2 N 0.0572(6) 0.3237(3) 0.2077(3) 0.0227(8) Uani 1 1 d D . . . .
H2A H 0.090(6) 0.358(4) 0.309(2) 0.027 Uiso 1 1 d D U . . .
N3 N 0.1625(6) 0.0923(3) -0.1706(3) 0.0240(8) Uani 1 1 d . . . . .
O1 O 0.3596(5) 0.0259(3) -0.1604(3) 0.0364(8) Uani 1 1 d . . . . .
O2 O 0.0302(5) 0.0748(3) -0.2926(3) 0.0337(7) Uani 1 1 d . . . . .
O3 O 0.5665(5) 0.6010(3) 0.2557(3) 0.0256(7) Uani 1 1 d D . . . .
H3B H 0.663(6) 0.534(3) 0.221(4) 0.031 Uiso 1 1 d D U . . .
O4 O 0.7883(5) 0.5931(3) 0.4721(3) 0.0280(7) Uani 1 1 d . . . . .

loop_
_atom_site_aniso_label
_atom_site_aniso_U_11
_atom_site_aniso_U_22
_atom_site_aniso_U_33
_atom_site_aniso_U_23
_atom_site_aniso_U_13
_atom_site_aniso_U_12
C1 0.020(2) 0.026(2) 0.022(2) 0.0068(17) 0.0000(17) 0.0050(18)
C2 0.017(2) 0.018(2) 0.0156(19) 0.0044(15) 0.0027(15) 0.0045(16)
C3 0.022(2) 0.020(2) 0.016(2) 0.0022(15) -0.0027(15) 0.0022(16)
C4 0.025(2) 0.019(2) 0.0162(19) -0.0002(15) 0.0037(16) -0.0003(17)
C5 0.041(3) 0.033(3) 0.022(2) 0.0008(18) 0.0069(19) 0.017(2)
N1 0.0266(19) 0.0267(19) 0.0200(18) 0.0004(14) -0.0022(14) 0.0089(15)
N2 0.0239(18) 0.030(2) 0.0124(16) 0.0010(14) -0.0018(15) 0.0032(15)
N3 0.0283(19) 0.0196(18) 0.0232(18) 0.0034(14) 0.0077(15) 0.0013(16)
O1 0.0335(16) 0.0390(18) 0.0380(17) 0.0035(13) 0.0076(13) 0.0213(14)
O2 0.0366(17) 0.0433(18) 0.0183(14) -0.0005(12) -0.0049(12) 0.0081(14)
O3 0.0297(16) 0.0274(17) 0.0211(15) 0.0024(12) -0.0001(12) 0.0170(12)
O4 0.0300(16) 0.0340(17) 0.0224(14) 0.0065(11) -0.0044(12) 0.0144(13)

loop_
_atom_type_symbol
_atom_type_description
_atom_type_scat_dispersion_real
_atom_type_scat_dispersion_imag
_atom_type_scat_source
C C 0.0033 0.0016 'International Tables Vol C Tables 4.2.6.8 and 6.1.1.4'
H H 0.0000 0.0000 'International Tables Vol C Tables 4.2.6.8 and 6.1.1.4'
N N 0.0061 0.0033 'International Tables Vol C Tables 4.2.6.8 and 6.1.1.4'
O O 0.0106 0.0060 'International Tables Vol C Tables 4.2.6.8 and 6.1.1.4'

loop_
_geom_angle_atom_site_label_1
_geom_angle_atom_site_label_2
_geom_angle_atom_site_label_3
_geom_angle
_geom_angle_site_symmetry_1
_geom_angle_site_symmetry_3
N2 C1 C2 105.3(3) . .
N2 C1 H1 127.3 . .
C2 C1 H1 127.3 . .
C1 C2 C3 106.7(3) . .
C1 C2 N3 125.8(3) . .
C3 C2 N3 127.5(3) . .
N1 C3 C2 109.8(3) . .
N1 C3 H3 125.1 . .
C2 C3 H3 125.1 . .
O4 C4 O3 120.9(3) . .
O4 C4 C5 125.9(3) . .
O3 C4 C5 113.1(3) . .
C4 C5 H5A 109.5 . .
C4 C5 H5B 109.5 . .
H5A C5 H5B 109.5 . .
C4 C5 H5C 109.5 . .
H5A C5 H5C 109.5 . .
H5B C5 H5C 109.5 . .
C3 N1 N2 105.5(3) . .
C1 N2 N1 112.6(3) . .
C1 N2 H2A 123(2) . .
N1 N2 H2A 124(2) . .
O1 N3 O2 124.0(3) . .
O1 N3 C2 117.9(3) . .
O2 N3 C2 118.1(3) . .
C4 O3 H3B 107(3) . .

loop_
_geom_bond_atom_site_label_1
_geom_bond_atom_site_label_2
_geom_bond_distance
_geom_bond_site_symmetry_2
C1 N2 1.328(4) .
C1 C2 1.376(4) .
C1 H1 0.9500 .
C2 C3 1.387(4) .
C2 N3 1.428(4) .
C3 N1 1.318(4) .
C3 H3 0.9500 .
C4 O4 1.213(4) .
C4 O3 1.334(4) .
C4 C5 1.480(4) .
C5 H5A 0.9800 .
C5 H5B 0.9800 .
C5 H5C 0.9800 .
N1 N2 1.352(3) .
N2 H2A 0.874(17) .
N3 O1 1.227(3) .
N3 O2 1.230(3) .
O3 H3B 0.815(18) .
